data_1562308
loop_
_publ_author_name
'Li, Na'
'Mu, Bao'
'Cao, Xinyu'
'Huang, Rudan'

_publ_section_title
;
 The structures and properties of the new two-dimensional
 inorganic--organic hybrid materials based on the molybdate chains
;
_journal_name_full 'Journal of Solid State Chemistry'
_journal_page_first 180
_journal_page_last 186
_journal_paper_doi 10.1016/j.jssc.2014.06.001
_journal_volume 217
_journal_year 2014
_chemical_formula_sum 'C16 H20 Cu Mo6 N6 O22'
_chemical_formula_weight 1287.56
_space_group_IT_number 2
_space_group_name_Hall '-P 1'
_space_group_name_H-M_alt 'P -1'
_symmetry_cell_setting triclinic
_symmetry_space_group_name_H-M 'P -1'
_atom_sites_solution_hydrogens geom
_atom_sites_solution_primary direct
_atom_sites_solution_secondary difmap
_audit_creation_method SHELXL-97
_cell_angle_alpha 105.551(2)
_cell_angle_beta 92.0130(10)
_cell_angle_gamma 99.0090(10)
_cell_formula_units_Z 1
_cell_length_a 7.5755(6)
_cell_length_b 9.9208(8)
_cell_length_c 10.2918(9)
_cell_measurement_reflns_used 2170
_cell_measurement_temperature 298(2)
_cell_measurement_theta_max 27.964
_cell_measurement_theta_min 3.287
_cell_volume 733.55(11)
_computing_cell_refinement 'Bruker SMART'
_computing_data_collection 'Bruker SMART'
_computing_data_reduction 'Bruker SAINT'
_computing_molecular_graphics 'Bruker SHELXTL'
_computing_publication_material 'Bruker SHELXTL'
_computing_structure_refinement 'SHELXL-97 (Sheldrick, 1997)'
_computing_structure_solution 'SHELXS-97 (Sheldrick, 1990)'
_diffrn_ambient_temperature 298(2)
_diffrn_measured_fraction_theta_full 0.974
_diffrn_measured_fraction_theta_max 0.974
_diffrn_measurement_device_type 'CCD area detector'
_diffrn_measurement_method 'phi and omega scans'
_diffrn_radiation_monochromator graphite
_diffrn_radiation_source 'fine-focus sealed tube'
_diffrn_radiation_type MoK\a
_diffrn_radiation_wavelength 0.71073
_diffrn_reflns_av_R_equivalents 0.0409
_diffrn_reflns_av_sigmaI/netI 0.0725
_diffrn_reflns_limit_h_max 8
_diffrn_reflns_limit_h_min -8
_diffrn_reflns_limit_k_max 11
_diffrn_reflns_limit_k_min -10
_diffrn_reflns_limit_l_max 12
_diffrn_reflns_limit_l_min -11
_diffrn_reflns_number 3581
_diffrn_reflns_theta_full 25.02
_diffrn_reflns_theta_max 25.02
_diffrn_reflns_theta_min 3.29
_exptl_absorpt_coefficient_mu 3.300
_exptl_absorpt_correction_T_max 0.5174
_exptl_absorpt_correction_T_min 0.3519
_exptl_absorpt_correction_type multi-scan
_exptl_absorpt_process_details sadabs
_exptl_crystal_density_diffrn 2.915
_exptl_crystal_density_meas 0
_exptl_crystal_density_method 'not measured'
_exptl_crystal_F_000 615
_exptl_crystal_size_max 0.40
_exptl_crystal_size_mid 0.28
_exptl_crystal_size_min 0.23
_refine_diff_density_max 3.290
_refine_diff_density_min -2.945
_refine_diff_density_rms 0.494
_refine_ls_extinction_method none
_refine_ls_goodness_of_fit_ref 1.056
_refine_ls_hydrogen_treatment mixed
_refine_ls_matrix_type full
_refine_ls_number_parameters 232
_refine_ls_number_reflns 2520
_refine_ls_number_restraints 0
_refine_ls_restrained_S_all 1.056
_refine_ls_R_factor_all 0.0826
_refine_ls_R_factor_gt 0.0722
_refine_ls_shift/su_max 0.001
_refine_ls_shift/su_mean 0.000
_refine_ls_structure_factor_coef Fsqd
_refine_ls_weighting_details 'calc w=1/[\s^2^(Fo^2^)+(0.1320P)^2^+0.0000P] where P=(Fo^2^+2Fc^2^)/3'
_refine_ls_weighting_scheme calc
_refine_ls_wR_factor_gt 0.1779
_refine_ls_wR_factor_ref 0.1883
_reflns_number_gt 2047
_reflns_number_total 2520
_reflns_threshold_expression >2sigma(I)
_cod_data_source_file JSSC-2014-217-180.cif
_cod_data_source_block 3
_cod_depositor_comments
;
The following automatic conversions were performed:

data item '_symmetry_cell_setting' value 'Triclinic' was changed to
'triclinic' in accordance with the built-in table derived from the
CIF Core dictionary named 'cif_core.dic' version 2.4.5 last updated
on 2014-11-21.

Automatic conversion script
Id: cif_fix_values 8369 2020-08-20 11:38:08Z andrius 
;
_cod_original_cell_volume 733.55(10)
_cod_original_sg_symbol_H-M P-1
_cod_database_code 1562308

loop_
_symmetry_equiv_pos_as_xyz
'x, y, z'
'-x, -y, -z'

loop_
_atom_site_label
_atom_site_type_symbol
_atom_site_fract_x
_atom_site_fract_y
_atom_site_fract_z
_atom_site_U_iso_or_equiv
_atom_site_adp_type
_atom_site_occupancy
_atom_site_symmetry_multiplicity
_atom_site_calc_flag
_atom_site_refinement_flags
_atom_site_disorder_assembly
_atom_site_disorder_group
Mo1 Mo 0.19928(12) -0.19342(9) 0.36542(9) 0.0162(3) Uani 1 1 d . . .
Mo2 Mo 0.50129(11) -0.09070(9) 0.62239(9) 0.0141(3) Uani 1 1 d . . .
Mo3 Mo -0.00133(11) 0.07590(9) 0.36222(9) 0.0156(3) Uani 1 1 d . . .
Cu1 Cu 0.5000 0.0000 1.0000 0.0193(5) Uani 1 2 d S . .
N1 N 0.3977(13) 0.2336(9) 0.9033(9) 0.022(2) Uani 1 1 d . . .
H1 H 0.4332 0.1966 0.8253 0.027 Uiso 1 1 calc R . .
N2 N 0.4108(13) 0.1831(10) 1.0101(9) 0.023(2) Uani 1 1 d . . .
N3 N 0.1927(13) 0.5579(10) 0.6473(9) 0.026(2) Uani 1 1 d . . .
H3 H 0.1613 0.5990 0.5887 0.031 Uiso 1 1 calc R . .
O1 O 0.4566(10) -0.1226(7) 0.4069(7) 0.0176(16) Uani 1 1 d . . .
O2 O 0.2427(9) -0.0907(8) 0.5892(7) 0.0189(16) Uani 1 1 d . . .
O3 O 0.2456(9) 0.0370(7) 0.3804(7) 0.0177(16) Uani 1 1 d . . .
O4 O -0.0170(10) -0.1266(7) 0.4156(8) 0.0184(16) Uani 1 1 d . . .
O5 O 0.1737(10) -0.3523(8) 0.4039(8) 0.0234(17) Uani 1 1 d . . .
O6 O 0.1863(11) -0.2381(8) 0.1929(7) 0.0240(17) Uani 1 1 d . . .
O7 O 0.4898(10) -0.0303(8) 0.7957(7) 0.0208(17) Uani 1 1 d . . .
O8 O 0.5031(10) -0.2652(7) 0.5964(8) 0.0211(17) Uani 1 1 d . . .
O9 O 0.0730(10) 0.2473(8) 0.3672(8) 0.0271(19) Uani 1 1 d . . .
O10 O -0.0509(11) -0.0066(9) 0.1959(8) 0.0287(19) Uani 1 1 d . . .
O11 O 0.2215(12) -0.1058(8) 0.9872(8) 0.032(2) Uani 1 1 d . . .
H11B H 0.1480 -0.0610 0.9595 0.039 Uiso 1 1 d R . .
H11C H 0.1911 -0.1225 1.0608 0.039 Uiso 1 1 d R . .
C1 C 0.3458(17) 0.2689(12) 1.1094(12) 0.028(3) Uani 1 1 d . . .
H1A H 0.3398 0.2598 1.1968 0.034 Uiso 1 1 calc R . .
C2 C 0.2874(17) 0.3750(13) 1.0646(12) 0.029(3) Uani 1 1 d . . .
H2 H 0.2350 0.4488 1.1150 0.035 Uiso 1 1 calc R . .
C3 C 0.3213(15) 0.3505(11) 0.9342(11) 0.023(2) Uani 1 1 d . . .
C4 C 0.2808(16) 0.4527(12) 0.6100(12) 0.026(3) Uani 1 1 d . . .
H4 H 0.3118 0.4247 0.5213 0.032 Uiso 1 1 calc R . .
C5 C 0.3280(16) 0.3832(12) 0.7018(11) 0.027(3) Uani 1 1 d . . .
H5 H 0.3933 0.3098 0.6753 0.032 Uiso 1 1 calc R . .
C6 C 0.2797(15) 0.4215(11) 0.8314(11) 0.023(2) Uani 1 1 d . . .
C7 C 0.1900(17) 0.5382(12) 0.8678(12) 0.027(3) Uani 1 1 d . . .
H7 H 0.1586 0.5701 0.9560 0.033 Uiso 1 1 calc R . .
C8 C 0.1500(18) 0.6031(13) 0.7756(13) 0.034(3) Uani 1 1 d . . .
H8 H 0.0918 0.6809 0.8004 0.041 Uiso 1 1 calc R . .

loop_
_atom_site_aniso_label
_atom_site_aniso_U_11
_atom_site_aniso_U_22
_atom_site_aniso_U_33
_atom_site_aniso_U_23
_atom_site_aniso_U_13
_atom_site_aniso_U_12
Mo1 0.0060(5) 0.0208(5) 0.0230(6) 0.0057(4) 0.0024(4) 0.0065(4)
Mo2 0.0029(5) 0.0210(5) 0.0217(5) 0.0087(4) 0.0026(4) 0.0067(4)
Mo3 0.0057(5) 0.0237(5) 0.0215(5) 0.0096(4) 0.0038(4) 0.0082(4)
Cu1 0.0166(10) 0.0247(10) 0.0209(10) 0.0082(8) 0.0034(8) 0.0128(8)
N1 0.018(5) 0.029(5) 0.025(5) 0.007(4) 0.009(4) 0.018(4)
N2 0.016(5) 0.029(5) 0.027(5) 0.008(4) 0.003(4) 0.015(4)
N3 0.022(5) 0.032(5) 0.025(5) 0.012(4) 0.000(4) 0.001(4)
O1 0.007(4) 0.024(4) 0.023(4) 0.005(3) 0.009(3) 0.009(3)
O2 0.007(4) 0.029(4) 0.024(4) 0.011(3) 0.003(3) 0.008(3)
O3 0.007(4) 0.025(4) 0.028(4) 0.013(3) 0.003(3) 0.011(3)
O4 0.005(4) 0.022(4) 0.029(4) 0.007(3) 0.005(3) 0.004(3)
O5 0.015(4) 0.029(4) 0.030(4) 0.010(3) 0.004(3) 0.010(3)
O6 0.021(4) 0.027(4) 0.024(4) 0.004(3) 0.001(3) 0.009(3)
O7 0.015(4) 0.032(4) 0.017(4) 0.006(3) 0.008(3) 0.008(3)
O8 0.010(4) 0.025(4) 0.032(4) 0.011(3) 0.000(3) 0.006(3)
O9 0.012(4) 0.032(4) 0.047(5) 0.024(4) 0.009(4) 0.010(3)
O10 0.017(4) 0.043(5) 0.026(4) 0.006(4) 0.002(3) 0.011(4)
O11 0.032(5) 0.036(4) 0.035(5) 0.016(4) 0.008(4) 0.015(4)
C1 0.029(7) 0.028(6) 0.031(6) 0.008(5) 0.005(5) 0.017(5)
C2 0.031(7) 0.034(6) 0.026(6) 0.006(5) 0.007(5) 0.020(6)
C3 0.019(6) 0.023(5) 0.030(6) 0.008(5) 0.006(5) 0.014(5)
C4 0.019(7) 0.030(6) 0.032(7) 0.009(5) 0.007(5) 0.011(5)
C5 0.023(7) 0.028(6) 0.030(6) 0.007(5) 0.002(5) 0.008(5)
C6 0.022(6) 0.023(5) 0.028(6) 0.011(5) -0.001(5) 0.010(5)
C7 0.031(7) 0.027(6) 0.028(6) 0.008(5) 0.006(5) 0.015(5)
C8 0.035(8) 0.033(7) 0.036(7) 0.007(6) 0.003(6) 0.018(6)

loop_
_atom_type_symbol
_atom_type_description
_atom_type_scat_dispersion_real
_atom_type_scat_dispersion_imag
_atom_type_scat_source
C C 0.0033 0.0016 'International Tables Vol C Tables 4.2.6.8 and 6.1.1.4'
H H 0.0000 0.0000 'International Tables Vol C Tables 4.2.6.8 and 6.1.1.4'
O O 0.0106 0.0060 'International Tables Vol C Tables 4.2.6.8 and 6.1.1.4'
N N 0.0061 0.0033 'International Tables Vol C Tables 4.2.6.8 and 6.1.1.4'
Cu Cu 0.3201 1.2651 'International Tables Vol C Tables 4.2.6.8 and 6.1.1.4'
Mo Mo -1.6832 0.6857 'International Tables Vol C Tables 4.2.6.8 and 6.1.1.4'

loop_
_geom_angle_atom_site_label_1
_geom_angle_atom_site_label_2
_geom_angle_atom_site_label_3
_geom_angle
_geom_angle_site_symmetry_1
_geom_angle_site_symmetry_3
O6 Mo1 O5 104.6(4) . .
O6 Mo1 O4 105.7(4) . .
O5 Mo1 O4 103.1(3) . .
O6 Mo1 O1 100.5(3) . .
O5 Mo1 O1 102.7(3) . .
O4 Mo1 O1 136.9(3) . .
O6 Mo1 O3 92.0(3) . .
O5 Mo1 O3 163.3(3) . .
O4 Mo1 O3 73.1(3) . .
O1 Mo1 O3 72.4(3) . .
O6 Mo1 O2 168.2(3) . .
O5 Mo1 O2 86.6(3) . .
O4 Mo1 O2 74.6(3) . .
O1 Mo1 O2 73.0(3) . .
O3 Mo1 O2 76.8(3) . .
O8 Mo2 O7 103.3(4) . .
O8 Mo2 O3 95.8(3) . 2_656
O7 Mo2 O3 97.6(3) . 2_656
O8 Mo2 O2 101.2(3) . .
O7 Mo2 O2 91.3(3) . .
O3 Mo2 O2 158.4(3) 2_656 .
O8 Mo2 O1 90.1(3) . .
O7 Mo2 O1 162.2(3) . .
O3 Mo2 O1 92.3(3) 2_656 .
O2 Mo2 O1 74.5(3) . .
O8 Mo2 O1 160.7(3) . 2_656
O7 Mo2 O1 94.3(3) . 2_656
O3 Mo2 O1 73.8(3) 2_656 2_656
O2 Mo2 O1 86.0(3) . 2_656
O1 Mo2 O1 74.4(3) . 2_656
O10 Mo3 O9 104.0(4) . .
O10 Mo3 O2 97.8(4) . 2_556
O9 Mo3 O2 99.1(3) . 2_556
O10 Mo3 O3 98.8(3) . .
O9 Mo3 O3 92.5(3) . .
O2 Mo3 O3 156.8(3) 2_556 .
O10 Mo3 O4 163.5(3) . 2_556
O9 Mo3 O4 92.0(3) . 2_556
O2 Mo3 O4 75.1(3) 2_556 2_556
O3 Mo3 O4 84.6(3) . 2_556
O10 Mo3 O4 92.9(4) . .
O9 Mo3 O4 158.7(3) . .
O2 Mo3 O4 91.2(3) 2_556 .
O3 Mo3 O4 71.9(3) . .
O4 Mo3 O4 72.7(3) 2_556 .
N2 Cu1 N2 180.000(2) . 2_657
N2 Cu1 O7 93.6(3) . 2_657
N2 Cu1 O7 86.4(3) 2_657 2_657
N2 Cu1 O7 86.4(3) . .
N2 Cu1 O7 93.6(3) 2_657 .
O7 Cu1 O7 180.000(1) 2_657 .
N2 Cu1 O11 88.8(3) . .
N2 Cu1 O11 91.2(3) 2_657 .
O7 Cu1 O11 88.5(3) 2_657 .
O7 Cu1 O11 91.5(3) . .
N2 Cu1 O11 91.2(3) . 2_657
N2 Cu1 O11 88.8(3) 2_657 2_657
O7 Cu1 O11 91.5(3) 2_657 2_657
O7 Cu1 O11 88.5(3) . 2_657
O11 Cu1 O11 180.000(1) . 2_657
N2 N1 C3 110.7(9) . .
N2 N1 H1 124.7 . .
C3 N1 H1 124.7 . .
C1 N2 N1 106.6(9) . .
C1 N2 Cu1 130.8(8) . .
N1 N2 Cu1 122.5(7) . .
C4 N3 C8 121.3(10) . .
C4 N3 H3 119.3 . .
C8 N3 H3 119.3 . .
Mo1 O1 Mo2 104.9(3) . .
Mo1 O1 Mo2 105.3(3) . 2_656
Mo2 O1 Mo2 105.6(3) . 2_656
Mo3 O2 Mo2 155.9(4) 2_556 .
Mo3 O2 Mo1 102.0(3) 2_556 .
Mo2 O2 Mo1 101.2(3) . .
Mo2 O3 Mo3 150.5(4) 2_656 .
Mo2 O3 Mo1 105.8(3) 2_656 .
Mo3 O3 Mo1 102.6(3) . .
Mo1 O4 Mo3 104.6(3) . 2_556
Mo1 O4 Mo3 105.8(3) . .
Mo3 O4 Mo3 107.3(3) 2_556 .
Mo2 O7 Cu1 166.8(5) . .
Cu1 O11 H11B 112.5 . .
Cu1 O11 H11C 113.1 . .
H11B O11 H11C 110.3 . .
N2 C1 C2 109.7(10) . .
N2 C1 H1A 125.2 . .
C2 C1 H1A 125.2 . .
C3 C2 C1 106.4(10) . .
C3 C2 H2 126.8 . .
C1 C2 H2 126.8 . .
C2 C3 N1 106.7(10) . .
C2 C3 C6 131.6(11) . .
N1 C3 C6 121.6(10) . .
N3 C4 C5 120.1(11) . .
N3 C4 H4 120.0 . .
C5 C4 H4 120.0 . .
C6 C5 C4 120.4(11) . .
C6 C5 H5 119.8 . .
C4 C5 H5 119.8 . .
C5 C6 C7 117.3(10) . .
C5 C6 C3 123.7(10) . .
C7 C6 C3 119.0(10) . .
C8 C7 C6 119.8(11) . .
C8 C7 H7 120.1 . .
C6 C7 H7 120.1 . .
C7 C8 N3 121.0(12) . .
C7 C8 H8 119.5 . .
N3 C8 H8 119.5 . .

loop_
_geom_bond_atom_site_label_1
_geom_bond_atom_site_label_2
_geom_bond_distance
_geom_bond_site_symmetry_2
Mo1 O6 1.706(7) .
Mo1 O5 1.710(7) .
Mo1 O4 1.899(7) .
Mo1 O1 1.956(7) .
Mo1 O3 2.220(7) .
Mo1 O2 2.244(7) .
Mo2 O8 1.682(7) .
Mo2 O7 1.733(7) .
Mo2 O3 1.911(7) 2_656
Mo2 O2 1.976(7) .
Mo2 O1 2.161(7) .
Mo2 O1 2.193(7) 2_656
Mo3 O10 1.688(8) .
Mo3 O9 1.692(7) .
Mo3 O2 1.930(7) 2_556
Mo3 O3 1.981(7) .
Mo3 O4 2.200(7) 2_556
Mo3 O4 2.207(7) .
Cu1 N2 2.013(9) .
Cu1 N2 2.013(9) 2_657
Cu1 O7 2.040(7) 2_657
Cu1 O7 2.040(7) .
Cu1 O11 2.187(8) .
Cu1 O11 2.187(8) 2_657
N1 N2 1.331(13) .
N1 C3 1.344(14) .
N1 H1 0.8600 .
N2 C1 1.308(14) .
N3 C4 1.305(15) .
N3 C8 1.344(15) .
N3 H3 0.8600 .
O1 Mo2 2.193(7) 2_656
O2 Mo3 1.930(7) 2_556
O3 Mo2 1.911(7) 2_656
O4 Mo3 2.200(7) 2_556
O11 H11B 0.8500 .
O11 H11C 0.8500 .
C1 C2 1.381(16) .
C1 H1A 0.9300 .
C2 C3 1.340(16) .
C2 H2 0.9300 .
C3 C6 1.469(15) .
C4 C5 1.378(16) .
C4 H4 0.9300 .
C5 C6 1.365(15) .
C5 H5 0.9300 .
C6 C7 1.406(16) .
C7 C8 1.332(17) .
C7 H7 0.9300 .
C8 H8 0.9300 .

loop_
_geom_torsion_atom_site_label_1
_geom_torsion_atom_site_label_2
_geom_torsion_atom_site_label_3
_geom_torsion_atom_site_label_4
_geom_torsion
_geom_torsion_site_symmetry_1
_geom_torsion_site_symmetry_2
_geom_torsion_site_symmetry_3
_geom_torsion_site_symmetry_4
C3 N1 N2 C1 -1.1(13) . . . .
C3 N1 N2 Cu1 175.0(8) . . . .
N2 Cu1 N2 C1 76(100) 2_657 . . .
O7 Cu1 N2 C1 -13.5(11) 2_657 . . .
O7 Cu1 N2 C1 166.5(11) . . . .
O11 Cu1 N2 C1 74.9(11) . . . .
O11 Cu1 N2 C1 -105.1(11) 2_657 . . .
N2 Cu1 N2 N1 -99(100) 2_657 . . .
O7 Cu1 N2 N1 171.5(8) 2_657 . . .
O7 Cu1 N2 N1 -8.5(8) . . . .
O11 Cu1 N2 N1 -100.1(9) . . . .
O11 Cu1 N2 N1 79.9(9) 2_657 . . .
O6 Mo1 O1 Mo2 -171.7(3) . . . .
O5 Mo1 O1 Mo2 -64.0(4) . . . .
O4 Mo1 O1 Mo2 61.4(6) . . . .
O3 Mo1 O1 Mo2 99.5(3) . . . .
O2 Mo1 O1 Mo2 18.4(3) . . . .
O6 Mo1 O1 Mo2 77.1(4) . . . 2_656
O5 Mo1 O1 Mo2 -175.1(3) . . . 2_656
O4 Mo1 O1 Mo2 -49.8(6) . . . 2_656
O3 Mo1 O1 Mo2 -11.6(3) . . . 2_656
O2 Mo1 O1 Mo2 -92.7(3) . . . 2_656
O8 Mo2 O1 Mo1 80.7(4) . . . .
O7 Mo2 O1 Mo1 -59.1(11) . . . .
O3 Mo2 O1 Mo1 176.6(3) 2_656 . . .
O2 Mo2 O1 Mo1 -20.8(3) . . . .
O1 Mo2 O1 Mo1 -110.9(4) 2_656 . . .
O8 Mo2 O1 Mo2 -168.3(4) . . . 2_656
O7 Mo2 O1 Mo2 51.8(11) . . . 2_656
O3 Mo2 O1 Mo2 -72.5(3) 2_656 . . 2_656
O2 Mo2 O1 Mo2 90.1(3) . . . 2_656
O1 Mo2 O1 Mo2 0.0 2_656 . . 2_656
O8 Mo2 O2 Mo3 94.9(10) . . . 2_556
O7 Mo2 O2 Mo3 -9.0(10) . . . 2_556
O3 Mo2 O2 Mo3 -123.8(10) 2_656 . . 2_556
O1 Mo2 O2 Mo3 -178.1(10) . . . 2_556
O1 Mo2 O2 Mo3 -103.1(10) 2_656 . . 2_556
O8 Mo2 O2 Mo1 -69.2(3) . . . .
O7 Mo2 O2 Mo1 -173.1(3) . . . .
O3 Mo2 O2 Mo1 72.1(9) 2_656 . . .
O1 Mo2 O2 Mo1 17.8(3) . . . .
O1 Mo2 O2 Mo1 92.7(3) 2_656 . . .
O6 Mo1 O2 Mo3 108.9(16) . . . 2_556
O5 Mo1 O2 Mo3 -89.0(4) . . . 2_556
O4 Mo1 O2 Mo3 15.6(3) . . . 2_556
O1 Mo1 O2 Mo3 166.7(4) . . . 2_556
O3 Mo1 O2 Mo3 91.3(3) . . . 2_556
O6 Mo1 O2 Mo2 -77.7(17) . . . .
O5 Mo1 O2 Mo2 84.5(4) . . . .
O4 Mo1 O2 Mo2 -171.0(4) . . . .
O1 Mo1 O2 Mo2 -19.9(3) . . . .
O3 Mo1 O2 Mo2 -95.2(3) . . . .
O10 Mo3 O3 Mo2 91.8(9) . . . 2_656
O9 Mo3 O3 Mo2 -12.8(9) . . . 2_656
O2 Mo3 O3 Mo2 -133.1(8) 2_556 . . 2_656
O4 Mo3 O3 Mo2 -104.5(8) 2_556 . . 2_656
O4 Mo3 O3 Mo2 -178.0(9) . . . 2_656
O10 Mo3 O3 Mo1 -72.2(4) . . . .
O9 Mo3 O3 Mo1 -176.8(3) . . . .
O2 Mo3 O3 Mo1 62.9(8) 2_556 . . .
O4 Mo3 O3 Mo1 91.5(3) 2_556 . . .
O4 Mo3 O3 Mo1 18.0(3) . . . .
O6 Mo1 O3 Mo2 -86.9(4) . . . 2_656
O5 Mo1 O3 Mo2 88.5(11) . . . 2_656
O4 Mo1 O3 Mo2 167.3(4) . . . 2_656
O1 Mo1 O3 Mo2 13.4(3) . . . 2_656
O2 Mo1 O3 Mo2 89.5(3) . . . 2_656
O6 Mo1 O3 Mo3 85.0(4) . . . .
O5 Mo1 O3 Mo3 -99.7(11) . . . .
O4 Mo1 O3 Mo3 -20.9(3) . . . .
O1 Mo1 O3 Mo3 -174.7(4) . . . .
O2 Mo1 O3 Mo3 -98.6(3) . . . .
O6 Mo1 O4 Mo3 178.5(3) . . . 2_556
O5 Mo1 O4 Mo3 68.9(4) . . . 2_556
O1 Mo1 O4 Mo3 -56.3(6) . . . 2_556
O3 Mo1 O4 Mo3 -94.3(3) . . . 2_556
O2 Mo1 O4 Mo3 -13.8(3) . . . 2_556
O6 Mo1 O4 Mo3 -68.3(4) . . . .
O5 Mo1 O4 Mo3 -177.9(3) . . . .
O1 Mo1 O4 Mo3 56.9(6) . . . .
O3 Mo1 O4 Mo3 18.9(3) . . . .
O2 Mo1 O4 Mo3 99.4(3) . . . .
O10 Mo3 O4 Mo1 76.9(4) . . . .
O9 Mo3 O4 Mo1 -65.9(10) . . . .
O2 Mo3 O4 Mo1 174.7(3) 2_556 . . .
O3 Mo3 O4 Mo1 -21.4(3) . . . .
O4 Mo3 O4 Mo1 -111.3(5) 2_556 . . .
O10 Mo3 O4 Mo3 -171.8(4) . . . 2_556
O9 Mo3 O4 Mo3 45.4(10) . . . 2_556
O2 Mo3 O4 Mo3 -74.0(3) 2_556 . . 2_556
O3 Mo3 O4 Mo3 89.9(3) . . . 2_556
O4 Mo3 O4 Mo3 0.0 2_556 . . 2_556
O8 Mo2 O7 Cu1 22(2) . . . .
O3 Mo2 O7 Cu1 -75.8(19) 2_656 . . .
O2 Mo2 O7 Cu1 123.9(19) . . . .
O1 Mo2 O7 Cu1 160.6(14) . . . .
O1 Mo2 O7 Cu1 -150.0(19) 2_656 . . .
N2 Cu1 O7 Mo2 177.2(19) . . . .
N2 Cu1 O7 Mo2 -2.8(19) 2_657 . . .
O7 Cu1 O7 Mo2 -122(100) 2_657 . . .
O11 Cu1 O7 Mo2 -94.1(19) . . . .
O11 Cu1 O7 Mo2 85.9(19) 2_657 . . .
N1 N2 C1 C2 1.0(14) . . . .
Cu1 N2 C1 C2 -174.6(8) . . . .
N2 C1 C2 C3 -0.5(15) . . . .
C1 C2 C3 N1 -0.1(14) . . . .
C1 C2 C3 C6 175.8(12) . . . .
N2 N1 C3 C2 0.7(13) . . . .
N2 N1 C3 C6 -175.7(10) . . . .
C8 N3 C4 C5 1.7(18) . . . .
N3 C4 C5 C6 1.5(18) . . . .
C4 C5 C6 C7 -3.4(17) . . . .
C4 C5 C6 C3 178.5(11) . . . .
C2 C3 C6 C5 178.8(12) . . . .
N1 C3 C6 C5 -5.8(18) . . . .
C2 C3 C6 C7 1(2) . . . .
N1 C3 C6 C7 176.2(11) . . . .
C5 C6 C7 C8 2.4(18) . . . .
C3 C6 C7 C8 -179.5(12) . . . .
C6 C7 C8 N3 1(2) . . . .
C4 N3 C8 C7 -2.8(19) . . . .
